data_4339234
loop_
_publ_author_name
'DeMott, Jessica C.'
'Basuli, Falguni'
'Kilgore, Uriah J.'
'Foxman, Bruce M.'
'Huffman, John C.'
'Ozerov, Oleg V.'
'Mindiola, Daniel J.'

_publ_section_title
;
 Silver(I) and thallium(I) complexes of a PNP ligand and their utility as
 PNP transfer reagents.
;
_journal_issue 16
_journal_name_full 'Inorganic chemistry'
_journal_page_first 6271
_journal_page_last 6276
_journal_paper_doi 10.1021/ic0700598
_journal_volume 46
_journal_year 2007
_chemical_formula_sum 'C56 H90 Ag2 N2 O P4'
_chemical_formula_weight 1146.98
_space_group_IT_number 2
_symmetry_cell_setting triclinic
_symmetry_space_group_name_Hall '-P 1'
_symmetry_space_group_name_H-M 'P -1'
_atom_sites_solution_hydrogens geom
_atom_sites_solution_primary direct
_audit_creation_date 06-11-01
_audit_creation_method CRYSTALS_ver_12.84
_cell_angle_alpha 105.4598(19)
_cell_angle_beta 91.328(2)
_cell_angle_gamma 95.677(2)
_cell_formula_units_Z 2
_cell_length_a 12.4563(5)
_cell_length_b 14.3609(6)
_cell_length_c 16.9195(7)
_cell_measurement_reflns_used 7174
_cell_measurement_temperature 120
_cell_measurement_theta_max 27
_cell_measurement_theta_min 2
_cell_volume 2898.9(2)
_computing_cell_refinement 'SAINT (Siemens ,1995)'
_computing_data_collection 'SMART (Siemens, 1993)'
_computing_data_reduction 'SAINT (Siemens ,1995)'
_computing_molecular_graphics 'CAMERON (Watkin et al., 1996)'
_computing_publication_material 'CRYSTALS (Betteridge et al., 2003)'
_computing_structure_refinement 'CRYSTALS (Betteridge et al., 2003)'
_computing_structure_solution 'SIR92 (Altomare et al., 1994)'
_diffrn_ambient_temperature 120
_diffrn_measured_fraction_theta_full 0.996
_diffrn_measured_fraction_theta_max 0.996
_diffrn_measurement_device_type 'KappaCCD ApexII'
_diffrn_measurement_method '\f & \w scans'
_diffrn_radiation_monochromator graphite
_diffrn_radiation_type 'Mo K\a'
_diffrn_radiation_wavelength 0.71073
_diffrn_reflns_av_R_equivalents 0.053
_diffrn_reflns_limit_h_max 16
_diffrn_reflns_limit_h_min -15
_diffrn_reflns_limit_k_max 18
_diffrn_reflns_limit_k_min -18
_diffrn_reflns_limit_l_max 21
_diffrn_reflns_limit_l_min -21
_diffrn_reflns_number 40434
_diffrn_reflns_theta_full 27.528
_diffrn_reflns_theta_max 27.528
_diffrn_reflns_theta_min 1.480
_diffrn_standards_number 0
_exptl_absorpt_coefficient_mu 0.823
_exptl_absorpt_correction_T_max 0.93
_exptl_absorpt_correction_T_min 0.91
_exptl_absorpt_correction_type multi-scan
_exptl_absorpt_process_details 'DENZO/SCALEPACK (Otwinowski & Minor, 1997)'
_exptl_crystal_colour yellow
_exptl_crystal_density_diffrn 1.314
_exptl_crystal_description fragment
_exptl_crystal_F_000 1204
_exptl_crystal_size_max 0.25
_exptl_crystal_size_mid 0.12
_exptl_crystal_size_min 0.09
_refine_diff_density_max 0.98
_refine_diff_density_min -0.94
_refine_ls_extinction_method None
_refine_ls_goodness_of_fit_ref 0.7578
_refine_ls_hydrogen_treatment constr
_refine_ls_matrix_type full
_refine_ls_number_parameters 586
_refine_ls_number_reflns 13250
_refine_ls_number_restraints 0
_refine_ls_R_factor_all 0.0594
_refine_ls_R_factor_gt 0.0349
_refine_ls_shift/su_max 0.003101
_refine_ls_structure_factor_coef Fsqd
_refine_ls_weighting_details
;
 Method= Modified Sheldrick 
 w=1/[\s^2^(F^2^) + ( 0.00P)^2^ + 0.00P] 
 ,where P=(max(Fo^2^,0) + 2Fc^2^)/3 
;
_refine_ls_weighting_scheme calc
_refine_ls_wR_factor_all 0.0685
_refine_ls_wR_factor_gt 0.0620
_refine_ls_wR_factor_ref 0.0685
_reflns_limit_h_max 16
_reflns_limit_h_min -16
_reflns_limit_k_max 18
_reflns_limit_k_min -18
_reflns_limit_l_max 21
_reflns_limit_l_min 0
_reflns_number_gt 9141
_reflns_number_total 13297
_reflns_threshold_expression I>2.0\s(I)
_oxford_diffrn_Wilson_B_factor 0.00
_oxford_diffrn_Wilson_scale 0.00
_oxford_refine_ls_scale 0.37571(15)
_oxford_structure_analysis_title 'OZ073 in P-1'
_cod_data_source_file ic0700598-file001.cif
_cod_data_source_block Compound2
_cod_depositor_comments
;
The following automatic conversions were performed:

'_symmetry_cell_setting' value 'Triclinic' changed to 'triclinic'
according to
/usr/data/users/saulius/automatic-downloads/retrospective/ACS/lib/dictionaries/cif_core.dic
dictionary named 'cif_core.dic' version 2.4.2 from 2011-04-26.

Automatic conversion script
Id: cif_fix_values 2281 2013-09-26 08:29:07Z andrius 
;
_cod_original_sg_symbol_H-M 'P -1 '
_cod_original_formula_sum 'C28 H45 Ag1 N1 O0.50 P2'
_cod_database_code 4339234

loop_
_symmetry_equiv_pos_as_xyz
x,y,z
-x,-y,-z

loop_
_atom_site_label
_atom_site_type_symbol
_atom_site_fract_x
_atom_site_fract_y
_atom_site_fract_z
_atom_site_U_iso_or_equiv
_atom_site_occupancy
_atom_site_adp_type
_atom_site_refinement_flags_posn
Ag1 Ag 0.183448(18) 0.278264(16) 0.142637(14) 0.0149 1.0000 Uani .
Ag2 Ag 0.377665(18) 0.426258(16) 0.220535(14) 0.0151 1.0000 Uani .
P1 P 0.13661(6) 0.28479(6) 0.00313(5) 0.0155 1.0000 Uani .
P2 P 0.48014(6) 0.29091(5) 0.18612(5) 0.0139 1.0000 Uani .
P3 P 0.35858(6) 0.59794(5) 0.23924(5) 0.0153 1.0000 Uani .
P4 P 0.13038(6) 0.28622(6) 0.27985(5) 0.0161 1.0000 Uani .
O1 O -0.0290(2) 0.8004(2) 0.37340(18) 0.0496 1.0000 Uani .
N1 N 0.30687(19) 0.18377(17) 0.06532(15) 0.0149 1.0000 Uani .
N2 N 0.29271(19) 0.45978(18) 0.34126(15) 0.0175 1.0000 Uani .
C1 C 0.2882(2) 0.1512(2) -0.01829(18) 0.0149 1.0000 Uani .
C2 C 0.2124(2) 0.1932(2) -0.05933(18) 0.0147 1.0000 Uani .
C3 C 0.1975(2) 0.1630(2) -0.14491(19) 0.0197 1.0000 Uani .
C4 C 0.2546(3) 0.0940(2) -0.19454(19) 0.0225 1.0000 Uani .
C5 C 0.3298(3) 0.0538(2) -0.1539(2) 0.0221 1.0000 Uani .
C6 C 0.3455(2) 0.0805(2) -0.06985(19) 0.0197 1.0000 Uani .
C7 C 0.3470(2) 0.1248(2) 0.10943(18) 0.0145 1.0000 Uani .
C8 C 0.4190(2) 0.1682(2) 0.17822(18) 0.0133 1.0000 Uani .
C9 C 0.4415(2) 0.1166(2) 0.23495(19) 0.0161 1.0000 Uani .
C10 C 0.4015(2) 0.0203(2) 0.22279(19) 0.0177 1.0000 Uani .
C11 C 0.3406(2) -0.0252(2) 0.15091(19) 0.0191 1.0000 Uani .
C12 C 0.3130(2) 0.0249(2) 0.09538(19) 0.0188 1.0000 Uani .
C13 C 0.2380(3) 0.0632(2) -0.28744(19) 0.0290 1.0000 Uani .
C14 C 0.4270(3) -0.0336(2) 0.2861(2) 0.0250 1.0000 Uani .
C15 C -0.0030(2) 0.2560(2) -0.0411(2) 0.0256 1.0000 Uani .
C16 C -0.0487(3) 0.1569(3) -0.0326(3) 0.0430 1.0000 Uani .
C17 C -0.0719(3) 0.3354(3) 0.0010(2) 0.0398 1.0000 Uani .
C18 C 0.1880(3) 0.3997(2) -0.01978(19) 0.0214 1.0000 Uani .
C19 C 0.1694(3) 0.4046(2) -0.1081(2) 0.0291 1.0000 Uani .
C20 C 0.3077(3) 0.4207(2) 0.0067(2) 0.0288 1.0000 Uani .
C21 C 0.5474(2) 0.2789(2) 0.08759(18) 0.0178 1.0000 Uani .
C22 C 0.6228(3) 0.3698(2) 0.0897(2) 0.0266 1.0000 Uani .
C23 C 0.6028(3) 0.1869(2) 0.0528(2) 0.0240 1.0000 Uani .
C24 C 0.5841(2) 0.3134(2) 0.27131(19) 0.0172 1.0000 Uani .
C25 C 0.6262(3) 0.4214(2) 0.3051(2) 0.0264 1.0000 Uani .
C26 C 0.6786(2) 0.2513(2) 0.2516(2) 0.0248 1.0000 Uani .
C27 C 0.3026(2) 0.5552(2) 0.38551(19) 0.0187 1.0000 Uani .
C28 C 0.3330(2) 0.6313(2) 0.34760(18) 0.0155 1.0000 Uani .
C29 C 0.3409(3) 0.7288(2) 0.3945(2) 0.0234 1.0000 Uani .
C30 C 0.3191(3) 0.7566(2) 0.4762(2) 0.0283 1.0000 Uani .
C31 C 0.2841(3) 0.6820(3) 0.5114(2) 0.0346 1.0000 Uani .
C32 C 0.2765(3) 0.5855(3) 0.4685(2) 0.0298 1.0000 Uani .
C33 C 0.3032(2) 0.3886(2) 0.38288(18) 0.0180 1.0000 Uani .
C34 C 0.2358(2) 0.3002(2) 0.35980(18) 0.0174 1.0000 Uani .
C35 C 0.2532(3) 0.2272(2) 0.39857(19) 0.0216 1.0000 Uani .
C36 C 0.3352(3) 0.2384(2) 0.4584(2) 0.0250 1.0000 Uani .
C37 C 0.4020(3) 0.3254(2) 0.4798(2) 0.0279 1.0000 Uani .
C38 C 0.3871(3) 0.3981(2) 0.4432(2) 0.0256 1.0000 Uani .
C39 C 0.3307(3) 0.8624(3) 0.5265(2) 0.0416 1.0000 Uani .
C40 C 0.3502(3) 0.1577(3) 0.4991(2) 0.0344 1.0000 Uani .
C41 C 0.0445(2) 0.3818(2) 0.3284(2) 0.0229 1.0000 Uani .
C42 C -0.0408(3) 0.3991(2) 0.2691(2) 0.0314 1.0000 Uani .
C43 C -0.0032(3) 0.3681(3) 0.4071(2) 0.0393 1.0000 Uani .
C44 C 0.0533(2) 0.1670(2) 0.2732(2) 0.0202 1.0000 Uani .
C45 C -0.0579(3) 0.1557(3) 0.2306(2) 0.0334 1.0000 Uani .
C46 C 0.1172(3) 0.0868(2) 0.2255(2) 0.0268 1.0000 Uani .
C47 C 0.2356(3) 0.6246(2) 0.1884(2) 0.0208 1.0000 Uani .
C48 C 0.1404(3) 0.5565(2) 0.2003(2) 0.0270 1.0000 Uani .
C49 C 0.2112(3) 0.7304(2) 0.2168(2) 0.0310 1.0000 Uani .
C50 C 0.4675(3) 0.6888(2) 0.2265(2) 0.0219 1.0000 Uani .
C51 C 0.4766(3) 0.6873(3) 0.1365(2) 0.0366 1.0000 Uani .
C52 C 0.5737(3) 0.6712(2) 0.2632(2) 0.0328 1.0000 Uani .
C53 C -0.1545(4) 0.6612(3) 0.3590(3) 0.0722 1.0000 Uani .
C54 C -0.0614(4) 0.7237(3) 0.4083(3) 0.0536 1.0000 Uani .
C55 C 0.0563(4) 0.8633(4) 0.4194(3) 0.0705 1.0000 Uani .
C56 C 0.0867(5) 0.9424(4) 0.3792(4) 0.1050 1.0000 Uani .
H31 H 0.1454 0.1912 -0.1704 0.0228 1.0000 Uiso R
H51 H 0.3713 0.0067 -0.1857 0.0265 1.0000 Uiso R
H61 H 0.3966 0.0503 -0.0454 0.0239 1.0000 Uiso R
H91 H 0.4853 0.1485 0.2831 0.0197 1.0000 Uiso R
H111 H 0.3171 -0.0926 0.1394 0.0220 1.0000 Uiso R
H121 H 0.2705 -0.0086 0.0469 0.0217 1.0000 Uiso R
H131 H 0.1847 0.0981 -0.3039 0.0343 1.0000 Uiso R
H132 H 0.2151 -0.0045 -0.3055 0.0343 1.0000 Uiso R
H133 H 0.3043 0.0767 -0.3110 0.0343 1.0000 Uiso R
H141 H 0.4363 0.0111 0.3390 0.0313 1.0000 Uiso R
H142 H 0.3691 -0.0821 0.2856 0.0313 1.0000 Uiso R
H143 H 0.4915 -0.0634 0.2731 0.0313 1.0000 Uiso R
H151 H -0.0022 0.2533 -0.0978 0.0304 1.0000 Uiso R
H161 H -0.1208 0.1421 -0.0553 0.0484 1.0000 Uiso R
H162 H -0.0481 0.1581 0.0239 0.0484 1.0000 Uiso R
H163 H -0.0058 0.1088 -0.0610 0.0484 1.0000 Uiso R
H171 H -0.1436 0.3198 -0.0224 0.0488 1.0000 Uiso R
H172 H -0.0426 0.3960 -0.0065 0.0488 1.0000 Uiso R
H173 H -0.0723 0.3397 0.0580 0.0488 1.0000 Uiso R
H181 H 0.1524 0.4499 0.0144 0.0259 1.0000 Uiso R
H191 H 0.1987 0.4663 -0.1130 0.0366 1.0000 Uiso R
H192 H 0.0941 0.3952 -0.1222 0.0366 1.0000 Uiso R
H193 H 0.2040 0.3551 -0.1441 0.0366 1.0000 Uiso R
H201 H 0.3362 0.4796 -0.0043 0.0340 1.0000 Uiso R
H202 H 0.3165 0.4267 0.0638 0.0340 1.0000 Uiso R
H203 H 0.3449 0.3689 -0.0230 0.0340 1.0000 Uiso R
H211 H 0.4911 0.2768 0.0481 0.0212 1.0000 Uiso R
H221 H 0.6561 0.3618 0.0387 0.0325 1.0000 Uiso R
H222 H 0.6767 0.3803 0.1327 0.0325 1.0000 Uiso R
H223 H 0.5824 0.4242 0.0991 0.0325 1.0000 Uiso R
H231 H 0.6338 0.1896 0.0026 0.0291 1.0000 Uiso R
H232 H 0.6578 0.1827 0.0911 0.0291 1.0000 Uiso R
H233 H 0.5510 0.1314 0.0432 0.0291 1.0000 Uiso R
H241 H 0.5489 0.2949 0.3149 0.0203 1.0000 Uiso R
H251 H 0.6790 0.4289 0.3484 0.0291 1.0000 Uiso R
H252 H 0.6576 0.4448 0.2624 0.0291 1.0000 Uiso R
H253 H 0.5679 0.4572 0.3253 0.0291 1.0000 Uiso R
H261 H 0.7283 0.2667 0.2978 0.0300 1.0000 Uiso R
H262 H 0.7140 0.2643 0.2060 0.0300 1.0000 Uiso R
H263 H 0.6518 0.1844 0.2388 0.0300 1.0000 Uiso R
H291 H 0.3624 0.7780 0.3683 0.0271 1.0000 Uiso R
H311 H 0.2650 0.6987 0.5671 0.0404 1.0000 Uiso R
H321 H 0.2529 0.5377 0.4957 0.0351 1.0000 Uiso R
H351 H 0.2072 0.1678 0.3831 0.0260 1.0000 Uiso R
H371 H 0.4587 0.3350 0.5206 0.0339 1.0000 Uiso R
H381 H 0.4347 0.4566 0.4588 0.0310 1.0000 Uiso R
H391 H 0.3543 0.9026 0.4925 0.0464 1.0000 Uiso R
H392 H 0.2629 0.8791 0.5472 0.0464 1.0000 Uiso R
H393 H 0.3822 0.8716 0.5710 0.0464 1.0000 Uiso R
H401 H 0.3268 0.0966 0.4615 0.0419 1.0000 Uiso R
H402 H 0.4243 0.1597 0.5149 0.0419 1.0000 Uiso R
H403 H 0.3085 0.1663 0.5463 0.0419 1.0000 Uiso R
H411 H 0.0917 0.4405 0.3447 0.0270 1.0000 Uiso R
H421 H -0.0819 0.4488 0.2975 0.0371 1.0000 Uiso R
H422 H -0.0065 0.4184 0.2255 0.0371 1.0000 Uiso R
H423 H -0.0873 0.3408 0.2474 0.0371 1.0000 Uiso R
H431 H -0.0461 0.4191 0.4292 0.0485 1.0000 Uiso R
H432 H 0.0535 0.3690 0.4459 0.0485 1.0000 Uiso R
H433 H -0.0468 0.3075 0.3952 0.0485 1.0000 Uiso R
H441 H 0.0450 0.1601 0.3271 0.0239 1.0000 Uiso R
H451 H -0.0941 0.0936 0.2287 0.0386 1.0000 Uiso R
H452 H -0.0986 0.2049 0.2601 0.0386 1.0000 Uiso R
H453 H -0.0504 0.1614 0.1763 0.0386 1.0000 Uiso R
H461 H 0.0784 0.0252 0.2216 0.0318 1.0000 Uiso R
H462 H 0.1854 0.0911 0.2533 0.0318 1.0000 Uiso R
H463 H 0.1275 0.0941 0.1719 0.0318 1.0000 Uiso R
H471 H 0.2463 0.6101 0.1311 0.0250 1.0000 Uiso R
H481 H 0.0771 0.5694 0.1746 0.0320 1.0000 Uiso R
H482 H 0.1307 0.5662 0.2573 0.0320 1.0000 Uiso R
H483 H 0.1538 0.4911 0.1765 0.0320 1.0000 Uiso R
H491 H 0.1476 0.7381 0.1882 0.0371 1.0000 Uiso R
H492 H 0.2702 0.7714 0.2057 0.0371 1.0000 Uiso R
H493 H 0.2009 0.7473 0.2741 0.0371 1.0000 Uiso R
H501 H 0.4504 0.7513 0.2558 0.0258 1.0000 Uiso R
H511 H 0.5332 0.7347 0.1318 0.0440 1.0000 Uiso R
H512 H 0.4104 0.7015 0.1159 0.0440 1.0000 Uiso R
H513 H 0.4920 0.6248 0.1058 0.0440 1.0000 Uiso R
H521 H 0.6295 0.7180 0.2565 0.0392 1.0000 Uiso R
H522 H 0.5670 0.6766 0.3201 0.0392 1.0000 Uiso R
H523 H 0.5907 0.6079 0.2362 0.0392 1.0000 Uiso R
H531 H -0.1752 0.6101 0.3834 0.0823 1.0000 Uiso R
H532 H -0.2133 0.6986 0.3586 0.0823 1.0000 Uiso R
H533 H -0.1351 0.6345 0.3043 0.0823 1.0000 Uiso R
H541 H -0.0813 0.7498 0.4630 0.0687 1.0000 Uiso R
H542 H -0.0032 0.6858 0.4087 0.0687 1.0000 Uiso R
H551 H 0.0352 0.8905 0.4736 0.0887 1.0000 Uiso R
H552 H 0.1165 0.8282 0.4214 0.0887 1.0000 Uiso R
H561 H 0.1451 0.9842 0.4109 0.1320 1.0000 Uiso R
H562 H 0.0270 0.9782 0.3772 0.1320 1.0000 Uiso R
H563 H 0.1083 0.9158 0.3250 0.1320 1.0000 Uiso R

loop_
_atom_site_aniso_label
_atom_site_aniso_U_11
_atom_site_aniso_U_22
_atom_site_aniso_U_33
_atom_site_aniso_U_23
_atom_site_aniso_U_13
_atom_site_aniso_U_12
Ag1 0.01369(12) 0.01507(12) 0.01584(13) 0.00452(10) -0.00061(9) 0.00045(9)
Ag2 0.01611(12) 0.01072(11) 0.01803(13) 0.00297(9) -0.00033(10) 0.00200(9)
P1 0.0138(4) 0.0165(4) 0.0166(4) 0.0052(3) -0.0013(3) 0.0028(3)
P2 0.0136(4) 0.0102(4) 0.0177(4) 0.0040(3) -0.0005(3) 0.0007(3)
P3 0.0181(4) 0.0108(4) 0.0167(4) 0.0034(3) -0.0012(3) 0.0013(3)
P4 0.0123(4) 0.0175(4) 0.0190(4) 0.0058(3) 0.0016(3) 0.0011(3)
O1 0.0469(18) 0.0500(18) 0.060(2) 0.0293(16) -0.0029(15) 0.0064(15)
N1 0.0147(13) 0.0122(12) 0.0174(14) 0.0028(10) -0.0017(10) 0.0027(10)
N2 0.0154(13) 0.0201(14) 0.0177(14) 0.0078(11) -0.0002(11) -0.0017(11)
C1 0.0151(15) 0.0103(14) 0.0189(16) 0.0047(12) 0.0001(13) -0.0025(12)
C2 0.0119(15) 0.0122(14) 0.0194(16) 0.0040(12) -0.0005(12) 0.0002(11)
C3 0.0184(16) 0.0214(16) 0.0192(17) 0.0061(13) -0.0018(13) 0.0007(13)
C4 0.0283(19) 0.0192(16) 0.0183(17) 0.0026(13) 0.0029(14) 0.0005(14)
C5 0.0232(18) 0.0177(16) 0.0253(18) 0.0045(14) 0.0066(14) 0.0037(13)
C6 0.0173(16) 0.0182(16) 0.0249(18) 0.0073(14) 0.0027(14) 0.0036(13)
C7 0.0090(14) 0.0164(15) 0.0178(16) 0.0040(12) 0.0013(12) 0.0019(11)
C8 0.0091(14) 0.0119(14) 0.0182(16) 0.0031(12) 0.0020(12) -0.0001(11)
C9 0.0130(15) 0.0131(15) 0.0216(17) 0.0038(13) -0.0013(13) 0.0017(12)
C10 0.0149(16) 0.0150(15) 0.0247(18) 0.0071(13) 0.0024(13) 0.0034(12)
C11 0.0174(16) 0.0105(15) 0.0286(19) 0.0047(13) 0.0028(14) -0.0022(12)
C12 0.0169(16) 0.0168(16) 0.0207(17) 0.0035(13) -0.0007(13) -0.0023(12)
C13 0.037(2) 0.0238(18) 0.0227(19) 0.0005(15) -0.0007(16) 0.0036(16)
C14 0.0292(19) 0.0149(16) 0.033(2) 0.0115(15) -0.0030(15) -0.0006(14)
C15 0.0140(16) 0.042(2) 0.0215(18) 0.0085(16) -0.0035(14) 0.0046(15)
C16 0.021(2) 0.050(3) 0.053(3) 0.010(2) -0.0066(18) -0.0128(18)
C17 0.022(2) 0.064(3) 0.036(2) 0.013(2) 0.0024(17) 0.0201(19)
C18 0.0303(19) 0.0141(15) 0.0207(17) 0.0046(13) 0.0030(14) 0.0067(13)
C19 0.035(2) 0.0294(19) 0.028(2) 0.0169(16) -0.0004(16) 0.0001(16)
C20 0.035(2) 0.0242(18) 0.027(2) 0.0106(15) -0.0049(16) -0.0098(15)
C21 0.0186(16) 0.0180(16) 0.0165(16) 0.0040(13) 0.0025(13) 0.0025(13)
C22 0.0284(19) 0.0253(18) 0.028(2) 0.0112(15) 0.0074(15) -0.0003(15)
C23 0.0266(18) 0.0190(17) 0.0268(19) 0.0055(14) 0.0097(15) 0.0040(14)
C24 0.0142(15) 0.0164(15) 0.0205(17) 0.0060(13) -0.0030(13) -0.0026(12)
C25 0.0281(19) 0.0194(17) 0.029(2) 0.0071(15) -0.0070(15) -0.0080(14)
C26 0.0166(17) 0.0298(19) 0.0288(19) 0.0108(15) -0.0038(14) 0.0007(14)
C27 0.0131(16) 0.0241(17) 0.0180(17) 0.0047(14) -0.0008(13) 0.0010(13)
C28 0.0143(15) 0.0166(15) 0.0156(16) 0.0038(12) -0.0011(12) 0.0036(12)
C29 0.0238(18) 0.0186(16) 0.0260(19) 0.0016(14) -0.0033(14) 0.0074(14)
C30 0.0280(19) 0.0273(19) 0.0245(19) -0.0037(15) -0.0024(15) 0.0092(15)
C31 0.040(2) 0.044(2) 0.0168(19) -0.0003(17) 0.0057(16) 0.0108(18)
C32 0.033(2) 0.034(2) 0.0224(19) 0.0078(16) 0.0048(16) 0.0004(16)
C33 0.0173(16) 0.0224(17) 0.0158(16) 0.0069(13) 0.0035(13) 0.0036(13)
C34 0.0170(16) 0.0206(16) 0.0148(16) 0.0050(13) 0.0024(13) 0.0022(13)
C35 0.0241(18) 0.0209(17) 0.0204(17) 0.0069(14) 0.0032(14) 0.0013(14)
C36 0.0304(19) 0.0264(18) 0.0218(18) 0.0118(15) 0.0018(15) 0.0055(15)
C37 0.0278(19) 0.034(2) 0.0229(19) 0.0118(16) -0.0078(15) -0.0005(16)
C38 0.0226(18) 0.0291(19) 0.0254(19) 0.0116(15) -0.0049(15) -0.0065(14)
C39 0.048(3) 0.034(2) 0.034(2) -0.0089(18) -0.0045(19) 0.0115(19)
C40 0.039(2) 0.034(2) 0.033(2) 0.0142(17) -0.0088(17) 0.0036(17)
C41 0.0169(17) 0.0235(17) 0.0283(19) 0.0059(15) 0.0068(14) 0.0034(13)
C42 0.0142(17) 0.0282(19) 0.052(2) 0.0109(18) 0.0020(16) 0.0015(14)
C43 0.035(2) 0.044(2) 0.041(2) 0.0086(19) 0.0182(19) 0.0163(18)
C44 0.0163(16) 0.0199(16) 0.0241(18) 0.0075(14) 0.0027(14) -0.0039(13)
C45 0.0196(18) 0.030(2) 0.048(2) 0.0101(18) 0.0011(17) -0.0053(15)
C46 0.0230(18) 0.0240(18) 0.033(2) 0.0086(15) 0.0031(15) -0.0031(14)
C47 0.0263(18) 0.0163(16) 0.0203(17) 0.0058(13) -0.0067(14) 0.0043(13)
C48 0.0233(19) 0.0242(18) 0.032(2) 0.0062(16) -0.0080(15) 0.0028(14)
C49 0.033(2) 0.0194(18) 0.040(2) 0.0059(16) -0.0142(17) 0.0091(15)
C50 0.0262(18) 0.0110(15) 0.0277(19) 0.0049(13) 0.0004(15) -0.0013(13)
C51 0.046(2) 0.030(2) 0.038(2) 0.0179(18) 0.0086(19) -0.0046(17)
C52 0.0255(19) 0.028(2) 0.045(2) 0.0131(17) 0.0016(17) -0.0048(15)
C53 0.066(4) 0.052(3) 0.093(4) 0.013(3) -0.004(3) 0.002(3)
C54 0.050(3) 0.060(3) 0.058(3) 0.027(3) 0.004(2) 0.010(2)
C55 0.048(3) 0.070(4) 0.097(4) 0.033(3) -0.001(3) -0.001(3)
C56 0.081(4) 0.065(4) 0.182(7) 0.059(4) 0.008(5) 0.001(3)

loop_
_atom_type_symbol
_atom_type_scat_dispersion_real
_atom_type_scat_dispersion_imag
_atom_type_scat_Cromer_Mann_a1
_atom_type_scat_Cromer_Mann_b1
_atom_type_scat_Cromer_Mann_a2
_atom_type_scat_Cromer_Mann_b2
_atom_type_scat_Cromer_Mann_a3
_atom_type_scat_Cromer_Mann_b3
_atom_type_scat_Cromer_Mann_a4
_atom_type_scat_Cromer_Mann_b4
_atom_type_scat_Cromer_Mann_c
_atom_type_scat_source
C 0.0033 0.0016 2.3100 20.8439 1.0200 10.2075 1.5886 0.5687 0.8650 51.6512 0.2156 'International Tables Vol C 4.2.6.8 and 6.1.1.4'
H 0.0000 0.0000 0.4930 10.5109 0.3229 26.1257 0.1402 3.1424 0.0408 57.7998 0.0030 'International Tables Vol C 4.2.6.8 and 6.1.1.4'
N 0.0061 0.0033 12.2126 0.0057 3.1322 9.8933 2.0125 28.9975 1.1663 0.5826 -11.5290 'International Tables Vol C 4.2.6.8 and 6.1.1.4'
P 0.1023 0.0942 6.4345 1.9067 4.1791 27.1570 1.7800 0.5260 1.4908 68.1645 1.1149 'International Tables Vol C 4.2.6.8 and 6.1.1.4'
Ag -0.8971 1.1015 19.2808 0.6446 16.6885 7.4726 4.8045 24.6605 1.0463 99.8156 5.1790 'International Tables Vol C 4.2.6.8 and 6.1.1.4'
O 0.0106 0.0060 3.0485 13.2771 2.2868 5.7011 1.5463 0.3239 0.8670 32.9089 0.2508 'International Tables Vol C 4.2.6.8 and 6.1.1.4'

loop_
_geom_angle_atom_site_label_1
_geom_angle_atom_site_label_2
_geom_angle_atom_site_label_3
_geom_angle
_geom_angle_publ_flag
Ag2 Ag1 P1 111.60(2) yes
Ag2 Ag1 P4 87.29(2) yes
P1 Ag1 P4 149.34(3) yes
Ag2 Ag1 N1 87.16(6) yes
P1 Ag1 N1 77.73(6) yes
P4 Ag1 N1 128.94(6) yes
Ag1 Ag2 P2 85.24(2) yes
Ag1 Ag2 P3 117.73(2) yes
P2 Ag2 P3 151.58(3) yes
Ag1 Ag2 N2 88.81(6) yes
P2 Ag2 N2 119.60(6) yes
P3 Ag2 N2 79.73(6) yes
Ag1 P1 C2 102.66(10) yes
Ag1 P1 C15 122.03(11) yes
C2 P1 C15 105.64(14) yes
Ag1 P1 C18 114.30(10) yes
C2 P1 C18 105.12(14) yes
C15 P1 C18 105.52(15) yes
Ag2 P2 C8 121.41(9) yes
Ag2 P2 C21 113.01(9) yes
C8 P2 C21 103.61(13) yes
Ag2 P2 C24 105.32(10) yes
C8 P2 C24 103.35(13) yes
C21 P2 C24 109.44(14) yes
Ag2 P3 C28 99.05(9) yes
Ag2 P3 C47 115.56(10) yes
C28 P3 C47 104.42(14) yes
Ag2 P3 C50 124.52(10) yes
C28 P3 C50 105.53(14) yes
C47 P3 C50 105.29(14) yes
Ag1 P4 C34 118.33(10) yes
Ag1 P4 C41 117.64(10) yes
C34 P4 C41 102.08(14) yes
Ag1 P4 C44 105.48(11) yes
C34 P4 C44 104.73(14) yes
C41 P4 C44 107.56(14) yes
C54 O1 C55 111.9(3) yes
Ag1 N1 C1 118.57(18) yes
Ag1 N1 C7 109.80(18) yes
C1 N1 C7 120.9(2) yes
Ag2 N2 C27 116.00(19) yes
Ag2 N2 C33 111.52(18) yes
C27 N2 C33 118.7(3) yes
N1 C1 C2 120.5(3) yes
N1 C1 C6 123.8(3) yes
C2 C1 C6 115.6(3) yes
P1 C2 C1 117.9(2) yes
P1 C2 C3 121.9(2) yes
C1 C2 C3 120.2(3) yes
C2 C3 C4 123.5(3) yes
C2 C3 H31 118.3 no
C4 C3 H31 118.2 no
C3 C4 C5 116.0(3) yes
C3 C4 C13 122.6(3) yes
C5 C4 C13 121.4(3) yes
C4 C5 C6 122.3(3) yes
C4 C5 H51 118.8 no
C6 C5 H51 118.9 no
C1 C6 C5 122.4(3) yes
C1 C6 H61 118.7 no
C5 C6 H61 118.8 no
N1 C7 C8 118.7(3) yes
N1 C7 C12 124.3(3) yes
C8 C7 C12 116.7(3) yes
P2 C8 C7 116.3(2) yes
P2 C8 C9 123.4(2) yes
C7 C8 C9 120.2(3) yes
C8 C9 C10 121.7(3) yes
C8 C9 H91 119.1 no
C10 C9 H91 119.2 no
C9 C10 C11 117.8(3) yes
C9 C10 C14 120.3(3) yes
C11 C10 C14 121.8(3) yes
C10 C11 C12 121.8(3) yes
C10 C11 H111 119.1 no
C12 C11 H111 119.1 no
C7 C12 C11 121.1(3) yes
C7 C12 H121 119.5 no
C11 C12 H121 119.5 no
C4 C13 H131 109.7 no
C4 C13 H132 109.6 no
H131 C13 H132 109.5 no
C4 C13 H133 109.1 no
H131 C13 H133 109.5 no
H132 C13 H133 109.5 no
C10 C14 H141 109.4 no
C10 C14 H142 109.5 no
H141 C14 H142 109.5 no
C10 C14 H143 109.6 no
H141 C14 H143 109.5 no
H142 C14 H143 109.5 no
P1 C15 C16 109.3(2) yes
P1 C15 C17 110.1(2) yes
C16 C15 C17 111.4(3) yes
P1 C15 H151 108.6 no
C16 C15 H151 108.7 no
C17 C15 H151 108.5 no
C15 C16 H161 109.4 no
C15 C16 H162 109.6 no
H161 C16 H162 109.5 no
C15 C16 H163 109.4 no
H161 C16 H163 109.5 no
H162 C16 H163 109.5 no
C15 C17 H171 109.4 no
C15 C17 H172 109.6 no
H171 C17 H172 109.5 no
C15 C17 H173 109.4 no
H171 C17 H173 109.5 no
H172 C17 H173 109.5 no
P1 C18 C19 116.5(2) yes
P1 C18 C20 107.7(2) yes
C19 C18 C20 110.9(3) yes
P1 C18 H181 107.1 no
C19 C18 H181 107.1 no
C20 C18 H181 107.1 no
C18 C19 H191 109.5 no
C18 C19 H192 109.5 no
H191 C19 H192 109.5 no
C18 C19 H193 109.4 no
H191 C19 H193 109.5 no
H192 C19 H193 109.5 no
C18 C20 H201 109.5 no
C18 C20 H202 109.5 no
H201 C20 H202 109.5 no
C18 C20 H203 109.3 no
H201 C20 H203 109.5 no
H202 C20 H203 109.5 no
P2 C21 C22 111.3(2) yes
P2 C21 C23 117.9(2) yes
C22 C21 C23 111.0(3) yes
P2 C21 H211 105.2 no
C22 C21 H211 105.2 no
C23 C21 H211 105.1 no
C21 C22 H221 109.6 no
C21 C22 H222 109.5 no
H221 C22 H222 109.5 no
C21 C22 H223 109.4 no
H221 C22 H223 109.5 no
H222 C22 H223 109.5 no
C21 C23 H231 109.6 no
C21 C23 H232 109.3 no
H231 C23 H232 109.5 no
C21 C23 H233 109.5 no
H231 C23 H233 109.5 no
H232 C23 H233 109.5 no
P2 C24 C25 112.9(2) yes
P2 C24 C26 114.4(2) yes
C25 C24 C26 110.5(3) yes
P2 C24 H241 106.2 no
C25 C24 H241 106.2 no
C26 C24 H241 106.1 no
C24 C25 H251 109.5 no
C24 C25 H252 109.5 no
H251 C25 H252 109.5 no
C24 C25 H253 109.3 no
H251 C25 H253 109.5 no
H252 C25 H253 109.5 no
C24 C26 H261 109.6 no
C24 C26 H262 109.4 no
H261 C26 H262 109.5 no
C24 C26 H263 109.4 no
H261 C26 H263 109.5 no
H262 C26 H263 109.5 no
N2 C27 C28 121.1(3) yes
N2 C27 C32 122.9(3) yes
C28 C27 C32 115.9(3) yes
P3 C28 C27 118.3(2) yes
P3 C28 C29 122.0(2) yes
C27 C28 C29 119.7(3) yes
C28 C29 C30 123.4(3) yes
C28 C29 H291 118.3 no
C30 C29 H291 118.3 no
C29 C30 C31 116.4(3) yes
C29 C30 C39 122.7(3) yes
C31 C30 C39 120.9(3) yes
C30 C31 C32 122.4(3) yes
C30 C31 H311 118.7 no
C32 C31 H311 118.9 no
C27 C32 C31 122.1(3) yes
C27 C32 H321 118.9 no
C31 C32 H321 119.0 no
N2 C33 C34 120.2(3) yes
N2 C33 C38 122.0(3) yes
C34 C33 C38 117.5(3) yes
P4 C34 C33 117.6(2) yes
P4 C34 C35 123.4(2) yes
C33 C34 C35 119.0(3) yes
C34 C35 C36 122.7(3) yes
C34 C35 H351 118.7 no
C36 C35 H351 118.6 no
C35 C36 C37 117.7(3) yes
C35 C36 C40 120.7(3) yes
C37 C36 C40 121.6(3) yes
C36 C37 C38 121.1(3) yes
C36 C37 H371 119.4 no
C38 C37 H371 119.5 no
C33 C38 C37 122.0(3) yes
C33 C38 H381 119.0 no
C37 C38 H381 118.9 no
C30 C39 H391 109.2 no
C30 C39 H392 109.5 no
H391 C39 H392 109.5 no
C30 C39 H393 109.7 no
H391 C39 H393 109.5 no
H392 C39 H393 109.5 no
C36 C40 H401 109.3 no
C36 C40 H402 109.8 no
H401 C40 H402 109.5 no
C36 C40 H403 109.3 no
H401 C40 H403 109.5 no
H402 C40 H403 109.5 no
P4 C41 C42 113.6(2) yes
P4 C41 C43 113.4(2) yes
C42 C41 C43 112.3(3) yes
P4 C41 H411 105.7 no
C42 C41 H411 105.6 no
C43 C41 H411 105.5 no
C41 C42 H421 109.5 no
C41 C42 H422 109.6 no
H421 C42 H422 109.5 no
C41 C42 H423 109.3 no
H421 C42 H423 109.5 no
H422 C42 H423 109.5 no
C41 C43 H431 109.6 no
C41 C43 H432 109.5 no
H431 C43 H432 109.5 no
C41 C43 H433 109.2 no
H431 C43 H433 109.5 no
H432 C43 H433 109.5 no
P4 C44 C45 112.7(2) yes
P4 C44 C46 108.7(2) yes
C45 C44 C46 108.8(3) yes
P4 C44 H441 108.9 no
C45 C44 H441 108.9 no
C46 C44 H441 108.8 no
C44 C45 H451 109.5 no
C44 C45 H452 109.5 no
H451 C45 H452 109.5 no
C44 C45 H453 109.5 no
H451 C45 H453 109.5 no
H452 C45 H453 109.5 no
C44 C46 H461 109.5 no
C44 C46 H462 109.5 no
H461 C46 H462 109.5 no
C44 C46 H463 109.4 no
H461 C46 H463 109.5 no
H462 C46 H463 109.5 no
P3 C47 C48 108.7(2) yes
P3 C47 C49 114.6(2) yes
C48 C47 C49 110.8(3) yes
P3 C47 H471 107.5 no
C48 C47 H471 107.4 no
C49 C47 H471 107.6 no
C47 C48 H481 109.5 no
C47 C48 H482 109.4 no
H481 C48 H482 109.5 no
C47 C48 H483 109.5 no
H481 C48 H483 109.5 no
H482 C48 H483 109.5 no
C47 C49 H491 109.5 no
C47 C49 H492 109.3 no
H491 C49 H492 109.5 no
C47 C49 H493 109.6 no
H491 C49 H493 109.5 no
H492 C49 H493 109.5 no
P3 C50 C51 111.3(2) yes
P3 C50 C52 109.8(2) yes
C51 C50 C52 111.2(3) yes
P3 C50 H501 108.2 no
C51 C50 H501 108.2 no
C52 C50 H501 108.1 no
C50 C51 H511 109.5 no
C50 C51 H512 109.4 no
H511 C51 H512 109.5 no
C50 C51 H513 109.5 no
H511 C51 H513 109.5 no
H512 C51 H513 109.5 no
C50 C52 H521 109.5 no
C50 C52 H522 109.4 no
H521 C52 H522 109.5 no
C50 C52 H523 109.5 no
H521 C52 H523 109.5 no
H522 C52 H523 109.5 no
C54 C53 H531 108.6 no
C54 C53 H532 109.6 no
H531 C53 H532 109.5 no
C54 C53 H533 110.2 no
H531 C53 H533 109.5 no
H532 C53 H533 109.5 no
C53 C54 O1 109.7(4) yes
C53 C54 H541 109.7 no
O1 C54 H541 109.4 no
C53 C54 H542 109.2 no
O1 C54 H542 109.4 no
H541 C54 H542 109.5 no
O1 C55 C56 109.1(4) yes
O1 C55 H551 109.9 no
C56 C55 H551 109.9 no
O1 C55 H552 109.1 no
C56 C55 H552 109.2 no
H551 C55 H552 109.5 no
C55 C56 H561 108.1 no
C55 C56 H562 109.8 no
H561 C56 H562 109.5 no
C55 C56 H563 110.5 no
H561 C56 H563 109.5 no
H562 C56 H563 109.5 no

loop_
_geom_bond_atom_site_label_1
_geom_bond_atom_site_label_2
_geom_bond_distance
_geom_bond_publ_flag
Ag1 Ag2 3.0738(3) yes
Ag1 P1 2.4466(8) yes
Ag1 P4 2.4051(8) yes
Ag1 N1 2.340(2) yes
Ag2 P2 2.3808(8) yes
Ag2 P3 2.4370(8) yes
Ag2 N2 2.280(2) yes
P1 C2 1.813(3) yes
P1 C15 1.841(3) yes
P1 C18 1.852(3) yes
P2 C8 1.818(3) yes
P2 C21 1.858(3) yes
P2 C24 1.855(3) yes
P3 C28 1.812(3) yes
P3 C47 1.861(3) yes
P3 C50 1.844(3) yes
P4 C34 1.821(3) yes
P4 C41 1.853(3) yes
P4 C44 1.853(3) yes
O1 C54 1.412(5) yes
O1 C55 1.395(5) yes
N1 C1 1.373(4) yes
N1 C7 1.388(3) yes
N2 C27 1.367(4) yes
N2 C33 1.402(4) yes
C1 C2 1.430(4) yes
C1 C6 1.415(4) yes
C2 C3 1.398(4) yes
C3 C4 1.384(4) yes
C3 H31 0.950 no
C4 C5 1.404(4) yes
C4 C13 1.518(4) yes
C5 C6 1.375(4) yes
C5 H51 0.950 no
C6 H61 0.950 no
C7 C8 1.415(4) yes
C7 C12 1.410(4) yes
C8 C9 1.400(4) yes
C9 C10 1.382(4) yes
C9 H91 0.950 no
C10 C11 1.384(4) yes
C10 C14 1.524(4) yes
C11 C12 1.383(4) yes
C11 H111 0.950 no
C12 H121 0.950 no
C13 H131 0.950 no
C13 H132 0.950 no
C13 H133 0.950 no
C14 H141 0.950 no
C14 H142 0.950 no
C14 H143 0.950 no
C15 C16 1.524(5) yes
C15 C17 1.526(4) yes
C15 H151 0.950 no
C16 H161 0.950 no
C16 H162 0.950 no
C16 H163 0.950 no
C17 H171 0.950 no
C17 H172 0.950 no
C17 H173 0.950 no
C18 C19 1.528(4) yes
C18 C20 1.524(4) yes
C18 H181 0.950 no
C19 H191 0.950 no
C19 H192 0.950 no
C19 H193 0.950 no
C20 H201 0.950 no
C20 H202 0.950 no
C20 H203 0.950 no
C21 C22 1.523(4) yes
C21 C23 1.534(4) yes
C21 H211 0.950 no
C22 H221 0.950 no
C22 H222 0.950 no
C22 H223 0.950 no
C23 H231 0.950 no
C23 H232 0.950 no
C23 H233 0.950 no
C24 C25 1.536(4) yes
C24 C26 1.536(4) yes
C24 H241 0.950 no
C25 H251 0.950 no
C25 H252 0.950 no
C25 H253 0.950 no
C26 H261 0.950 no
C26 H262 0.950 no
C26 H263 0.950 no
C27 C28 1.433(4) yes
C27 C32 1.412(4) yes
C28 C29 1.405(4) yes
C29 C30 1.374(4) yes
C29 H291 0.950 no
C30 C31 1.398(5) yes
C30 C39 1.522(4) yes
C31 C32 1.375(5) yes
C31 H311 0.950 no
C32 H321 0.950 no
C33 C34 1.406(4) yes
C33 C38 1.414(4) yes
C34 C35 1.407(4) yes
C35 C36 1.388(4) yes
C35 H351 0.950 no
C36 C37 1.387(5) yes
C36 C40 1.521(4) yes
C37 C38 1.373(4) yes
C37 H371 0.950 no
C38 H381 0.950 no
C39 H391 0.950 no
C39 H392 0.950 no
C39 H393 0.950 no
C40 H401 0.950 no
C40 H402 0.950 no
C40 H403 0.950 no
C41 C42 1.528(4) yes
C41 C43 1.523(4) yes
C41 H411 0.950 no
C42 H421 0.950 no
C42 H422 0.950 no
C42 H423 0.950 no
C43 H431 0.950 no
C43 H432 0.950 no
C43 H433 0.950 no
C44 C45 1.520(4) yes
C44 C46 1.525(4) yes
C44 H441 0.950 no
C45 H451 0.950 no
C45 H452 0.950 no
C45 H453 0.950 no
C46 H461 0.950 no
C46 H462 0.950 no
C46 H463 0.950 no
C47 C48 1.513(4) yes
C47 C49 1.530(4) yes
C47 H471 0.950 no
C48 H481 0.950 no
C48 H482 0.950 no
C48 H483 0.950 no
C49 H491 0.950 no
C49 H492 0.950 no
C49 H493 0.950 no
C50 C51 1.524(4) yes
C50 C52 1.521(4) yes
C50 H501 0.950 no
C51 H511 0.950 no
C51 H512 0.950 no
C51 H513 0.950 no
C52 H521 0.950 no
C52 H522 0.950 no
C52 H523 0.950 no
C53 C54 1.482(6) yes
C53 H531 0.950 no
C53 H532 0.950 no
C53 H533 0.950 no
C54 H541 0.950 no
C54 H542 0.950 no
C55 C56 1.495(6) yes
C55 H551 0.950 no
C55 H552 0.950 no
C56 H561 0.950 no
C56 H562 0.950 no
C56 H563 0.950 no
